data_4063008
loop_
_publ_author_name
'Hata, Mitsuhiro'
'Kautz, Jason A.'
'Lu, Xiu Lian'
'McGrath, Thomas D.'
'Stone, F. Gordon A.'

_publ_section_title
;
Revisiting [Mn(CO)~3~(\h^5^-nido-7,8-C~2~B~9~H~11~)], the dicarbollide
analogue of [(\h^5^-C~5~H~5~)Mn(CO)~3~]: reactivity studies leading to
boron-atom functionalization
;
_journal_name_full Organometallics
_journal_paper_doi 10.1021/om049822l
_journal_year 2004
_chemical_formula_sum 'C11 H23 B9 Mn N O3'
_chemical_formula_weight 369.53
_space_group_IT_number 5
_symmetry_cell_setting monoclinic
_symmetry_space_group_name_Hall 'C 2y'
_symmetry_space_group_name_H-M 'C 1 2 1'
_cell_angle_alpha 90.00
_cell_angle_beta 103.79(4)
_cell_angle_gamma 90.00
_cell_formula_units_Z 4
_cell_length_a 13.001(14)
_cell_length_b 9.256(10)
_cell_length_c 15.422(14)
_cell_measurement_temperature 110(2)
_cell_volume 1802(3)
_diffrn_ambient_temperature 110(2)
_exptl_crystal_density_diffrn 1.362
_cod_original_sg_symbol_H-M 'C 2'
_cod_database_code 4063008

loop_
_symmetry_equiv_pos_as_xyz
'x, y, z'
'-x, y, -z'
'x+1/2, y+1/2, z'
'-x+1/2, y+1/2, -z'

loop_
_atom_site_label
_atom_site_type_symbol
_atom_site_fract_x
_atom_site_fract_y
_atom_site_fract_z
_atom_site_U_iso_or_equiv
_atom_site_adp_type
_atom_site_occupancy
_atom_site_symmetry_multiplicity
_atom_site_calc_flag
_atom_site_refinement_flags
_atom_site_disorder_assembly
_atom_site_disorder_group
Mn Mn 0.03278(10) 0.3353(4) 0.72494(9) 0.0260(5) Uani 1 1 d . . .
C2 C 0.1276(14) 0.4247(19) 0.8471(13) 0.0316(17) Uani 1 1 d U . .
C1 C 0.1243(15) 0.242(2) 0.8483(13) 0.0316(17) Uani 1 1 d U . .
B4 B 0.1639(15) 0.192(2) 0.7567(13) 0.025(2) Uani 1 1 d U . .
B8 B 0.1918(8) 0.338(3) 0.6930(6) 0.027(2) Uani 1 1 d U . .
B7 B 0.1625(15) 0.503(2) 0.7568(12) 0.025(2) Uani 1 1 d U . .
H7 H 0.1360 0.6113 0.7274 0.030 Uiso 1 1 calc R . .
B6 B 0.2276(8) 0.330(3) 0.9207(7) 0.035(3) Uani 1 1 d U . .
H6 H 0.2375 0.3272 0.9949 0.042 Uiso 1 1 calc R . .
B5 B 0.2513(19) 0.180(2) 0.8625(15) 0.036(4) Uani 1 1 d U . .
H5 H 0.2789 0.0756 0.8971 0.044 Uiso 1 1 calc R . .
B9 B 0.2933(17) 0.239(2) 0.7716(16) 0.037(2) Uani 1 1 d U . .
H9 H 0.3504 0.1688 0.7468 0.045 Uiso 1 1 calc R . .
B12 B 0.3015(17) 0.428(2) 0.7681(17) 0.037(2) Uani 1 1 d U . .
H12 H 0.3613 0.4869 0.7396 0.045 Uiso 1 1 calc R . .
B11 B 0.2587(15) 0.482(2) 0.8653(15) 0.030(4) Uani 1 1 d U . .
H11 H 0.2914 0.5813 0.9040 0.036 Uiso 1 1 calc R . .
B10 B 0.3359(8) 0.338(3) 0.8708(7) 0.042(3) Uani 1 1 d U . .
H10 H 0.4199 0.3424 0.9109 0.051 Uiso 1 1 calc R . .
C12 C 0.0507(12) 0.5074(17) 0.8959(11) 0.037(2) Uani 1 1 d U . .
H12A H 0.0572 0.6117 0.8879 0.056 Uiso 1 1 calc R . .
H12B H 0.0699 0.4842 0.9597 0.056 Uiso 1 1 calc R . .
H12C H -0.0225 0.4774 0.8703 0.056 Uiso 1 1 calc R . .
C11 C 0.0700(12) 0.1541(17) 0.9045(11) 0.037(2) Uani 1 1 d U . .
H11A H 0.0840 0.0515 0.8967 0.056 Uiso 1 1 calc R . .
H11B H -0.0064 0.1719 0.8865 0.056 Uiso 1 1 calc R . .
H11C H 0.0967 0.1808 0.9674 0.056 Uiso 1 1 calc R . .
C21 C -0.0872(8) 0.344(2) 0.7618(6) 0.0356(16) Uani 1 1 d . . .
O21 O -0.1663(5) 0.3384(18) 0.7849(4) 0.0485(11) Uani 1 1 d . . .
C22 C -0.0253(15) 0.2052(18) 0.6447(14) 0.0356(16) Uani 1 1 d . . .
O22 O -0.0629(10) 0.1173(13) 0.5888(10) 0.0485(11) Uani 1 1 d . . .
C23 C -0.0196(15) 0.4697(19) 0.6470(14) 0.0356(16) Uani 1 1 d . . .
O23 O -0.0546(10) 0.5568(13) 0.5959(10) 0.0485(11) Uani 1 1 d . . .
N3 N 0.1378(7) 0.0247(11) 0.7147(7) 0.037(3) Uani 1 1 d . . .
C31 C 0.0870(10) -0.0844(12) 0.7616(9) 0.044(3) Uani 1 1 d . . .
H31A H 0.0717 -0.0409 0.8151 0.066 Uiso 1 1 calc R . .
H31B H 0.1350 -0.1667 0.7790 0.066 Uiso 1 1 calc R . .
H31C H 0.0209 -0.1177 0.7218 0.066 Uiso 1 1 calc R . .
C32 C 0.1643(10) -0.0081(14) 0.6416(8) 0.046(4) Uani 1 1 d . . .
H32 H 0.1981 0.0632 0.6139 0.055 Uiso 1 1 calc R . .
C33 C 0.1424(9) -0.165(3) 0.5953(7) 0.059(3) Uani 1 1 d . . .
H33A H 0.1693 -0.1675 0.5411 0.089 Uiso 1 1 calc R . .
H33B H 0.0661 -0.1847 0.5797 0.089 Uiso 1 1 calc R . .
H33C H 0.1786 -0.2395 0.6370 0.089 Uiso 1 1 calc R . .
C41 C 0.1964(7) 0.332(2) 0.5906(5) 0.035(2) Uani 1 1 d . . .
H41A H 0.2195 0.2360 0.5766 0.053 Uiso 1 1 calc R . .
H41B H 0.2467 0.4048 0.5796 0.053 Uiso 1 1 calc R . .
H41C H 0.1260 0.3523 0.5527 0.053 Uiso 1 1 calc R . .

loop_
_atom_site_aniso_label
_atom_site_aniso_U_11
_atom_site_aniso_U_22
_atom_site_aniso_U_33
_atom_site_aniso_U_23
_atom_site_aniso_U_13
_atom_site_aniso_U_12
Mn 0.0273(8) 0.0349(9) 0.0143(8) -0.003(2) 0.0022(5) -0.0052(19)
C2 0.032(4) 0.042(4) 0.020(4) -0.026(7) 0.005(3) -0.016(8)
C1 0.032(4) 0.042(4) 0.020(4) -0.026(7) 0.005(3) -0.016(8)
B4 0.030(4) 0.031(6) 0.014(4) -0.006(6) 0.004(3) -0.012(6)
B8 0.040(6) 0.022(6) 0.022(5) -0.013(8) 0.012(4) -0.025(10)
B7 0.030(4) 0.031(6) 0.014(4) -0.006(6) 0.004(3) -0.012(6)
B6 0.034(6) 0.050(7) 0.015(5) -0.011(9) -0.004(4) 0.020(13)
B5 0.038(13) 0.049(7) 0.018(8) -0.021(8) -0.002(7) 0.015(9)
B9 0.027(4) 0.052(5) 0.034(4) -0.032(7) 0.009(3) -0.004(7)
B12 0.027(4) 0.052(5) 0.034(4) -0.032(7) 0.009(3) -0.004(7)
B11 0.009(10) 0.048(7) 0.030(9) -0.036(8) 0.000(7) -0.006(8)
B10 0.024(5) 0.064(7) 0.033(6) -0.029(9) -0.007(4) 0.006(9)
C12 0.031(5) 0.061(5) 0.020(5) -0.032(6) 0.005(4) -0.014(6)
C11 0.031(5) 0.061(5) 0.020(5) -0.032(6) 0.005(4) -0.014(6)
C21 0.044(4) 0.036(4) 0.025(3) 0.010(7) 0.006(3) -0.025(7)
O21 0.056(3) 0.054(3) 0.036(3) -0.004(6) 0.011(2) 0.004(6)
C22 0.044(4) 0.036(4) 0.025(3) 0.010(7) 0.006(3) -0.025(7)
O22 0.056(3) 0.054(3) 0.036(3) -0.004(6) 0.011(2) 0.004(6)
C23 0.044(4) 0.036(4) 0.025(3) 0.010(7) 0.006(3) -0.025(7)
O23 0.056(3) 0.054(3) 0.036(3) -0.004(6) 0.011(2) 0.004(6)
N3 0.033(6) 0.050(7) 0.025(6) 0.004(5) 0.001(5) 0.009(5)
C31 0.054(8) 0.034(7) 0.060(10) 0.002(7) 0.043(7) -0.008(6)
C32 0.081(10) 0.044(9) 0.015(8) 0.002(6) 0.016(7) 0.014(7)
C33 0.085(8) 0.065(8) 0.031(6) -0.017(16) 0.021(6) -0.032(16)
C41 0.051(6) 0.035(6) 0.023(5) 0.005(14) 0.016(4) 0.003(15)

loop_
_geom_bond_atom_site_label_1
_geom_bond_atom_site_label_2
_geom_bond_distance
_geom_bond_site_symmetry_2
_geom_bond_publ_flag
Mn C23 1.75(2) . ?
Mn C22 1.762(19) . ?
Mn C21 1.784(11) . ?
Mn B4 2.12(2) . ?
Mn C2 2.155(18) . ?
Mn C1 2.17(2) . ?
Mn B8 2.236(10) . ?
Mn B7 2.258(19) . ?
C2 C12 1.58(2) . ?
C2 C1 1.688(13) . ?
C2 B7 1.72(3) . ?
C2 B6 1.74(2) . ?
C2 B11 1.74(3) . ?
C1 C11 1.49(3) . ?
C1 B4 1.68(3) . ?
C1 B5 1.71(3) . ?
C1 B6 1.73(2) . ?
B4 N3 1.68(2) . ?
B4 B9 1.70(3) . ?
B4 B5 1.76(3) . ?
B4 B8 1.76(3) . ?
B8 C41 1.596(12) . ?
B8 B12 1.81(2) . ?
B8 B9 1.81(3) . ?
B8 B7 1.90(3) . ?
B7 B11 1.85(3) . ?
B7 B12 1.90(3) . ?
B6 B5 1.72(3) . ?
B6 B11 1.74(3) . ?
B6 B10 1.760(17) . ?
B5 B9 1.71(3) . ?
B5 B10 1.82(3) . ?
B9 B12 1.758(19) . ?
B9 B10 1.76(2) . ?
B12 B10 1.75(3) . ?
B12 B11 1.79(3) . ?
B11 B10 1.66(3) . ?
C21 O21 1.168(10) . ?
C22 O22 1.20(2) . ?
C23 O23 1.14(2) . ?
N3 C32 1.291(15) . ?
N3 C31 1.486(15) . ?
C32 C33 1.62(3) . ?
